data_2232464
loop_
_publ_author_name
'Jia, Xue-Fei'
'Liu, Nan'
'Fang, Liang-Liang'
'Zhang, Xin-Ying'

_publ_section_title
;
 [(2<i>R</i>,3<i>S</i>,5<i>R</i>)-3-Acetoxy-5-(5-formyl-2,4-dioxo-1,2,3,4-tetrahydropyrimidin-1-yl)-2,3,4,5-tetrahydrofuran-2-yl]methyl
 acetate
;
_journal_coeditor_code SU2320
_journal_issue 11
_journal_name_full 'Acta Crystallographica Section E'
_journal_page_first o2951
_journal_page_last o2952
_journal_paper_doi 10.1107/S1600536811041304
_journal_volume 67
_journal_year 2011
_chemical_formula_iupac 'C14 H16 N2 O8'
_chemical_formula_moiety 'C14 H16 N2 O8'
_chemical_formula_sum 'C14 H16 N2 O8'
_chemical_formula_weight 340.29
_chemical_name_systematic
;
[(2<i>R</i>,3<i>S</i>,5<i>R</i>)-3-Acetoxy-5-(5-formyl-2,4-dioxo-1,2,3,4-
tetrahydropyrimidin-1-yl)-2,3,4,5-tetrahydrofuran-2-yl]methyl acetate
;
_space_group_IT_number 18
_symmetry_cell_setting orthorhombic
_symmetry_space_group_name_Hall 'P 2 2ab'
_symmetry_space_group_name_H-M 'P 21 21 2'
_atom_sites_solution_hydrogens geom
_atom_sites_solution_primary direct
_atom_sites_solution_secondary difmap
_audit_creation_method SHELXL-97
_cell_angle_alpha 90.00
_cell_angle_beta 90.00
_cell_angle_gamma 90.00
_cell_formula_units_Z 8
_cell_length_a 15.5268(18)
_cell_length_b 29.977(4)
_cell_length_c 6.6207(8)
_cell_measurement_reflns_used 2422
_cell_measurement_temperature 296(2)
_cell_measurement_theta_max 18.56
_cell_measurement_theta_min 2.42
_cell_volume 3081.6(7)
_computing_cell_refinement 'SAINT (Bruker, 2007)'
_computing_data_collection 'SMART (Bruker, 2007)'
_computing_data_reduction 'SAINT (Bruker, 2007)'
_computing_molecular_graphics 'SHELXTL (Sheldrick, 2008)'
_computing_publication_material 'SHELXTL (Sheldrick, 2008)'
_computing_structure_refinement 'SHELXL97 (Sheldrick, 2008)'
_computing_structure_solution 'SHELXS97 (Sheldrick, 2008)'
_diffrn_ambient_temperature 296(2)
_diffrn_measured_fraction_theta_full 0.999
_diffrn_measured_fraction_theta_max 0.999
_diffrn_measurement_device_type 'Bruker SMART CCD area-detector'
_diffrn_measurement_method '\f and \w'
_diffrn_radiation_monochromator graphite
_diffrn_radiation_source 'fine-focus sealed tube'
_diffrn_radiation_type MoK\a
_diffrn_radiation_wavelength 0.71073
_diffrn_reflns_av_R_equivalents 0.0604
_diffrn_reflns_av_sigmaI/netI 0.0572
_diffrn_reflns_limit_h_max 18
_diffrn_reflns_limit_h_min -18
_diffrn_reflns_limit_k_max 36
_diffrn_reflns_limit_k_min -36
_diffrn_reflns_limit_l_max 8
_diffrn_reflns_limit_l_min -8
_diffrn_reflns_number 23677
_diffrn_reflns_theta_full 25.49
_diffrn_reflns_theta_max 25.49
_diffrn_reflns_theta_min 2.42
_diffrn_standards_number 0
_exptl_absorpt_coefficient_mu 0.122
_exptl_absorpt_correction_T_max 0.9891
_exptl_absorpt_correction_T_min 0.9713
_exptl_absorpt_correction_type multi-scan
_exptl_absorpt_process_details '(SADABS; Bruker, 2007)'
_exptl_crystal_colour colourless
_exptl_crystal_density_diffrn 1.467
_exptl_crystal_density_method 'not measured'
_exptl_crystal_description block
_exptl_crystal_F_000 1424
_exptl_crystal_size_max 0.24
_exptl_crystal_size_mid 0.18
_exptl_crystal_size_min 0.09
_refine_diff_density_max 0.144
_refine_diff_density_min -0.172
_refine_ls_abs_structure_details 'Flack (1983), 2320 Friedel pairs'
_refine_ls_abs_structure_Flack -0.6(12)
_refine_ls_extinction_method none
_refine_ls_goodness_of_fit_ref 1.011
_refine_ls_hydrogen_treatment constr
_refine_ls_matrix_type full
_refine_ls_number_parameters 437
_refine_ls_number_reflns 5719
_refine_ls_number_restraints 0
_refine_ls_restrained_S_all 1.011
_refine_ls_R_factor_all 0.0930
_refine_ls_R_factor_gt 0.0450
_refine_ls_shift/su_max 0.000
_refine_ls_shift/su_mean 0.000
_refine_ls_structure_factor_coef Fsqd
_refine_ls_weighting_details 'calc w=1/[\s^2^(Fo^2^)+(0.0461P)^2^+0.0767P] where P=(Fo^2^+2Fc^2^)/3'
_refine_ls_weighting_scheme calc
_refine_ls_wR_factor_gt 0.0896
_refine_ls_wR_factor_ref 0.1096
_reflns_number_gt 3519
_reflns_number_total 5719
_reflns_threshold_expression I>2sigma(I)
_cod_data_source_file su2320.cif
_cod_data_source_block I
_cod_original_cell_volume 3081.6(6)
_cod_database_code 2232464
_cod_database_fobs_code 2232464

loop_
_symmetry_equiv_pos_as_xyz
x,y,z
-x,-y,z
1/2+x,1/2-y,-z
1/2-x,1/2+y,-z

loop_
_atom_site_aniso_label
_atom_site_aniso_U_11
_atom_site_aniso_U_22
_atom_site_aniso_U_33
_atom_site_aniso_U_12
_atom_site_aniso_U_13
_atom_site_aniso_U_23
O1 0.0548(13) 0.0426(12) 0.0468(14) 0.0117(10) 0.0016(12) 0.0004(11)
O2 0.0525(14) 0.0384(13) 0.0699(16) -0.0016(11) 0.0001(12) 0.0071(11)
O3 0.106(2) 0.0449(15) 0.141(3) 0.0053(15) -0.016(2) 0.0169(19)
O4 0.0391(12) 0.0470(13) 0.0520(14) -0.0058(11) 0.0035(11) -0.0026(11)
O5 0.0716(16) 0.0605(15) 0.0581(17) -0.0130(13) 0.0144(14) -0.0046(14)
O6 0.0457(13) 0.0382(12) 0.0953(19) 0.0004(11) 0.0056(14) 0.0012(13)
O7 0.0418(14) 0.0747(17) 0.106(2) 0.0114(12) 0.0074(14) 0.0057(16)
O8 0.0690(17) 0.0746(19) 0.103(2) -0.0171(15) 0.0077(16) -0.0053(18)
N1 0.0351(14) 0.0342(14) 0.0596(18) 0.0014(12) -0.0003(14) 0.0043(14)
N2 0.0433(16) 0.0388(14) 0.0642(19) 0.0056(12) 0.0039(15) 0.0038(15)
C1 0.0379(18) 0.0356(17) 0.055(2) 0.0017(14) -0.0010(17) 0.0048(18)
C2 0.0378(19) 0.050(2) 0.0441(19) -0.0007(16) -0.0002(15) 0.0034(17)
C3 0.0336(18) 0.0367(17) 0.055(2) -0.0043(14) 0.0011(15) 0.0000(16)
C4 0.0408(17) 0.0406(18) 0.045(2) 0.0074(15) -0.0028(16) 0.0008(17)
C5 0.057(2) 0.051(2) 0.054(2) 0.0015(17) -0.0032(18) 0.0143(17)
C6 0.062(2) 0.048(2) 0.071(3) -0.0061(19) 0.012(2) 0.004(2)
C7 0.073(3) 0.064(3) 0.104(4) -0.014(2) 0.002(3) -0.005(2)
C8 0.045(2) 0.0421(19) 0.053(2) 0.0000(16) 0.0072(18) 0.0053(18)
C9 0.054(2) 0.082(3) 0.079(3) -0.019(2) 0.015(2) 0.002(2)
C10 0.0403(19) 0.045(2) 0.049(2) 0.0067(16) 0.0017(17) -0.0023(17)
C11 0.044(2) 0.058(2) 0.046(2) 0.0049(18) 0.0029(17) -0.0002(18)
C12 0.0345(17) 0.055(2) 0.0363(19) -0.0038(15) 0.0058(15) -0.0023(17)
C13 0.048(2) 0.0408(17) 0.045(2) -0.0033(16) -0.0003(17) -0.0025(17)
C14 0.047(2) 0.061(2) 0.057(2) -0.0062(18) 0.0075(18) -0.006(2)
O9 0.0400(13) 0.0585(15) 0.0554(15) 0.0020(11) -0.0022(11) -0.0017(12)
O10 0.0779(19) 0.101(2) 0.0569(17) 0.0079(16) 0.0026(15) 0.0083(16)
O11 0.0516(14) 0.0516(15) 0.0658(16) 0.0085(12) -0.0076(12) -0.0083(12)
O12 0.083(2) 0.0629(17) 0.100(2) 0.0161(15) 0.0022(17) -0.0230(17)
O13 0.0690(16) 0.0471(14) 0.0783(19) 0.0118(13) 0.0046(15) 0.0023(14)
O14 0.0703(19) 0.092(2) 0.112(3) -0.0347(16) 0.0091(17) 0.0173(18)
O15 0.0596(18) 0.092(2) 0.128(3) 0.0150(16) 0.0063(17) 0.003(2)
O16 0.0700(15) 0.0476(13) 0.0452(14) -0.0095(12) -0.0084(13) 0.0002(11)
N3 0.0451(16) 0.0400(16) 0.0560(18) -0.0013(13) -0.0042(15) 0.0018(14)
N4 0.070(2) 0.0442(16) 0.060(2) -0.0129(16) 0.0094(17) 0.0077(15)
C15 0.0461(19) 0.0424(18) 0.058(2) -0.0013(15) -0.0072(18) -0.0066(19)
C16 0.043(2) 0.056(2) 0.046(2) -0.0068(17) -0.0020(16) -0.0090(17)
C17 0.039(2) 0.0429(19) 0.052(2) 0.0010(16) -0.0065(16) 0.0002(17)
C18 0.0422(18) 0.0400(18) 0.051(2) 0.0000(15) -0.0083(16) -0.0029(17)
C19 0.051(2) 0.053(2) 0.056(2) 0.0004(17) -0.0097(18) -0.0086(17)
C20 0.053(2) 0.055(2) 0.057(3) -0.0045(18) 0.003(2) -0.012(2)
C21 0.052(2) 0.123(4) 0.077(3) 0.003(2) 0.010(2) -0.029(3)
C22 0.056(2) 0.057(2) 0.066(3) 0.010(2) 0.016(2) -0.002(2)
C23 0.061(3) 0.082(3) 0.109(4) 0.019(2) -0.014(3) -0.005(3)
C24 0.062(2) 0.045(2) 0.044(2) -0.0091(18) 0.0033(19) -0.0013(19)
C25 0.057(2) 0.076(3) 0.050(2) -0.012(2) 0.0037(19) 0.005(2)
C26 0.046(2) 0.063(2) 0.040(2) -0.0008(18) -0.0004(17) 0.0042(18)
C27 0.049(2) 0.050(2) 0.044(2) 0.0031(17) -0.0029(17) -0.0006(17)
C28 0.055(2) 0.088(3) 0.057(3) -0.004(2) 0.007(2) 0.008(3)

loop_
_atom_site_type_symbol
_atom_site_label
_atom_site_fract_x
_atom_site_fract_y
_atom_site_fract_z
_atom_site_U_iso_or_equiv
_atom_site_thermal_displace_type
_atom_site_calc_flag
_atom_site_refinement_flags
_atom_site_occupancy
O O1 0.86095(13) 0.15062(7) -0.1052(3) 0.0481(8) Uani d . 1.000
O O2 0.92305(14) 0.23904(7) -0.0130(4) 0.0536(8) Uani d . 1.000
O O3 0.9059(2) 0.31223(8) -0.0547(5) 0.0973(13) Uani d . 1.000
O O4 0.69953(13) 0.16685(7) 0.1642(3) 0.0460(8) Uani d . 1.000
O O5 0.68476(16) 0.19298(8) 0.4790(4) 0.0634(9) Uani d . 1.000
O O6 0.91976(14) 0.03929(7) 0.0972(4) 0.0597(9) Uani d . 1.000
O O7 1.20552(15) 0.06592(8) 0.0540(4) 0.0742(10) Uani d . 1.000
O O8 1.17118(16) 0.20098(9) 0.0293(5) 0.0822(11) Uani d . 1.000
N N1 0.96297(14) 0.11188(8) 0.0831(4) 0.0430(9) Uani d . 1.000
N N2 1.06276(15) 0.05417(8) 0.0818(4) 0.0488(10) Uani d . 1.000
C C1 0.87385(18) 0.12800(9) 0.0809(5) 0.0428(11) Uani d . 1.000
C C2 0.85180(19) 0.16088(10) 0.2454(5) 0.0440(11) Uani d . 1.000
C C3 0.78276(17) 0.18915(10) 0.1481(5) 0.0418(11) Uani d . 1.000
C C4 0.80634(19) 0.18894(10) -0.0762(5) 0.0421(11) Uani d . 1.000
C C5 0.8510(2) 0.23042(11) -0.1460(5) 0.0540(12) Uani d . 1.000
C C6 0.9448(2) 0.28190(13) 0.0199(6) 0.0603(14) Uani d . 1.000
C C7 1.0206(2) 0.28489(12) 0.1526(7) 0.0803(19) Uani d . 1.000
C C8 0.6580(2) 0.17068(11) 0.3399(6) 0.0467(11) Uani d . 1.000
C C9 0.5770(2) 0.14428(12) 0.3443(6) 0.0717(16) Uani d . 1.000
C C10 0.9779(2) 0.06618(10) 0.0875(5) 0.0448(11) Uani d . 1.000
C C11 1.1334(2) 0.08179(11) 0.0667(5) 0.0493(12) Uani d . 1.000
C C12 1.11258(18) 0.12880(10) 0.0623(5) 0.0419(11) Uani d . 1.000
C C13 1.03017(19) 0.14162(10) 0.0667(5) 0.0446(11) Uani d . 1.000
C C14 1.1828(2) 0.16136(13) 0.0510(5) 0.0550(12) Uani d . 1.000
O O9 1.01699(14) 0.43238(7) 0.3062(3) 0.0513(8) Uani d . 1.000
O O10 1.01223(18) 0.44857(9) -0.0227(4) 0.0786(11) Uani d . 1.000
O O11 0.78072(14) 0.48878(7) 0.5019(4) 0.0563(9) Uani d . 1.000
O O12 0.76091(17) 0.55682(9) 0.6310(5) 0.0820(11) Uani d . 1.000
O O13 0.83321(16) 0.28502(7) 0.4225(4) 0.0648(10) Uani d . 1.000
O O14 0.54241(17) 0.29279(9) 0.4668(5) 0.0914(14) Uani d . 1.000
O O15 0.54287(16) 0.42833(10) 0.4218(5) 0.0932(13) Uani d . 1.000
O O16 0.85943(14) 0.40460(7) 0.5944(3) 0.0543(8) Uani d . 1.000
N N3 0.77201(16) 0.35465(8) 0.4263(4) 0.0470(10) Uani d . 1.000
N N4 0.68780(19) 0.29072(9) 0.4549(4) 0.0581(11) Uani d . 1.000
C C15 0.85591(19) 0.37705(10) 0.4219(5) 0.0488(11) Uani d . 1.000
C C16 0.8695(2) 0.40735(11) 0.2421(5) 0.0483(12) Uani d . 1.000
C C17 0.9270(2) 0.44370(11) 0.3260(5) 0.0446(11) Uani d . 1.000
C C18 0.9070(2) 0.44455(10) 0.5522(5) 0.0444(11) Uani d . 1.000
C C19 0.8576(2) 0.48391(10) 0.6264(5) 0.0533(12) Uani d . 1.000
C C20 1.0522(2) 0.43648(12) 0.1203(6) 0.0550(14) Uani d . 1.000
C C21 1.1458(2) 0.42467(15) 0.1230(7) 0.0840(18) Uani d . 1.000
C C22 0.7370(2) 0.52717(13) 0.5227(6) 0.0597(14) Uani d . 1.000
C C23 0.6581(2) 0.52785(13) 0.3963(8) 0.0840(19) Uani d . 1.000
C C24 0.7698(2) 0.30800(11) 0.4335(5) 0.0503(12) Uani d . 1.000
C C25 0.6102(2) 0.31309(13) 0.4535(5) 0.0610(14) Uani d . 1.000
C C26 0.6196(2) 0.36078(11) 0.4387(5) 0.0497(12) Uani d . 1.000
C C27 0.6985(2) 0.37920(11) 0.4317(5) 0.0477(12) Uani d . 1.000
C C28 0.5422(2) 0.38840(15) 0.4283(6) 0.0667(16) Uani d . 1.000
H H1 0.83450 0.10250 0.08870 0.0510 Uiso c R 1.000
H H2 1.07330 0.02600 0.08830 0.0590 Uiso c R 1.000
H H2A 0.90150 0.17870 0.28230 0.0530 Uiso c R 1.000
H H2B 0.83010 0.14580 0.36460 0.0530 Uiso c R 1.000
H H3 0.78130 0.21940 0.20390 0.0500 Uiso c R 1.000
H H4 0.75370 0.18490 -0.15560 0.0510 Uiso c R 1.000
H H5A 0.87120 0.22660 -0.28350 0.0650 Uiso c R 1.000
H H5B 0.81130 0.25540 -0.14320 0.0650 Uiso c R 1.000
H H7A 1.03510 0.31570 0.17400 0.1210 Uiso c R 1.000
H H7B 1.06840 0.26990 0.09040 0.1210 Uiso c R 1.000
H H7C 1.00790 0.27110 0.28000 0.1210 Uiso c R 1.000
H H9A 0.58980 0.11390 0.37930 0.1080 Uiso c R 1.000
H H9B 0.55020 0.14520 0.21360 0.1080 Uiso c R 1.000
H H9C 0.53850 0.15670 0.44290 0.1080 Uiso c R 1.000
H H13 1.01770 0.17190 0.05840 0.0530 Uiso c R 1.000
H H14 1.23920 0.15110 0.06090 0.0660 Uiso c R 1.000
H H4A 0.68480 0.26230 0.47120 0.0700 Uiso c R 1.000
H H15 0.90210 0.35480 0.42780 0.0590 Uiso c R 1.000
H H16A 0.81530 0.41950 0.19440 0.0580 Uiso c R 1.000
H H16B 0.89750 0.39160 0.13220 0.0580 Uiso c R 1.000
H H17 0.91440 0.47260 0.26310 0.0540 Uiso c R 1.000
H H18 0.96160 0.44320 0.62610 0.0530 Uiso c R 1.000
H H19A 0.84140 0.47960 0.76650 0.0640 Uiso c R 1.000
H H19B 0.89270 0.51060 0.61720 0.0640 Uiso c R 1.000
H H21A 1.15370 0.39560 0.06520 0.1270 Uiso c R 1.000
H H21B 1.16630 0.42470 0.25980 0.1270 Uiso c R 1.000
H H21C 1.17760 0.44620 0.04560 0.1270 Uiso c R 1.000
H H23A 0.61210 0.51320 0.46680 0.1260 Uiso c R 1.000
H H23B 0.66910 0.51260 0.27130 0.1260 Uiso c R 1.000
H H23C 0.64210 0.55820 0.36890 0.1260 Uiso c R 1.000
H H27 0.70300 0.41010 0.43060 0.0580 Uiso c R 1.000
H H28 0.48900 0.37410 0.42670 0.0800 Uiso c R 1.000

loop_
_atom_type_symbol
_atom_type_description
_atom_type_scat_dispersion_real
_atom_type_scat_dispersion_imag
_atom_type_scat_source
C C 0.0033 0.0016 'International Tables Vol C Tables 4.2.6.8 and 6.1.1.4'
H H 0.0000 0.0000 'International Tables Vol C Tables 4.2.6.8 and 6.1.1.4'
N N 0.0061 0.0033 'International Tables Vol C Tables 4.2.6.8 and 6.1.1.4'
O O 0.0106 0.0060 'International Tables Vol C Tables 4.2.6.8 and 6.1.1.4'

loop_
_geom_angle_atom_site_label_1
_geom_angle_atom_site_label_2
_geom_angle_atom_site_label_3
_geom_angle
_geom_angle_publ_flag
C1 O1 C4 110.4(2) no
C5 O2 C6 117.6(3) no
C3 O4 C8 116.9(2) no
C17 O9 C20 116.9(2) no
C19 O11 C22 116.2(3) no
C15 O16 C18 110.6(2) no
C10 N1 C13 120.9(2) no
C1 N1 C10 118.9(2) no
C1 N1 C13 120.1(2) no
C10 N2 C11 127.7(3) no
C11 N2 H2 116.00 no
C10 N2 H2 116.00 no
C24 N3 C27 121.3(3) no
C15 N3 C24 118.7(2) no
C15 N3 C27 119.9(2) no
C24 N4 C25 128.5(3) no
C24 N4 H4A 116.00 no
C25 N4 H4A 116.00 no
O1 C1 N1 107.4(2) no
N1 C1 C2 115.0(2) no
O1 C1 C2 106.4(2) no
C1 C2 C3 102.7(3) no
O4 C3 C4 106.3(2) no
C2 C3 C4 104.0(2) no
O4 C3 C2 109.9(2) no
O1 C4 C3 105.9(2) no
O1 C4 C5 110.4(2) no
C3 C4 C5 114.0(3) no
O2 C5 C4 108.6(3) no
O2 C6 C7 110.8(3) no
O2 C6 O3 122.1(3) no
O3 C6 C7 127.1(4) no
O5 C8 C9 124.7(3) no
O4 C8 O5 123.0(3) no
O4 C8 C9 112.3(3) no
N1 C10 N2 114.8(3) no
O6 C10 N2 123.0(3) no
O6 C10 N1 122.2(3) no
N2 C11 C12 114.2(3) no
O7 C11 N2 120.1(3) no
O7 C11 C12 125.7(3) no
C13 C12 C14 121.5(3) no
C11 C12 C14 118.9(3) no
C11 C12 C13 119.6(3) no
N1 C13 C12 122.8(3) no
O8 C14 C12 123.3(3) no
N1 C1 H1 109.00 no
O1 C1 H1 109.00 no
C2 C1 H1 109.00 no
H2A C2 H2B 109.00 no
C3 C2 H2B 111.00 no
C3 C2 H2A 111.00 no
C1 C2 H2B 111.00 no
C1 C2 H2A 111.00 no
O4 C3 H3 112.00 no
C4 C3 H3 112.00 no
C2 C3 H3 112.00 no
C5 C4 H4 109.00 no
O1 C4 H4 109.00 no
C3 C4 H4 109.00 no
O2 C5 H5B 110.00 no
O2 C5 H5A 110.00 no
H5A C5 H5B 108.00 no
C4 C5 H5A 110.00 no
C4 C5 H5B 110.00 no
C6 C7 H7B 109.00 no
C6 C7 H7C 110.00 no
H7A C7 H7B 109.00 no
H7A C7 H7C 109.00 no
H7B C7 H7C 110.00 no
C6 C7 H7A 110.00 no
C8 C9 H9C 109.00 no
H9A C9 H9B 110.00 no
H9A C9 H9C 109.00 no
H9B C9 H9C 109.00 no
C8 C9 H9A 110.00 no
C8 C9 H9B 109.00 no
N1 C13 H13 119.00 no
C12 C13 H13 119.00 no
O8 C14 H14 118.00 no
C12 C14 H14 118.00 no
O16 C15 C16 106.3(2) no
N3 C15 C16 114.5(3) no
O16 C15 N3 106.7(2) no
C15 C16 C17 103.1(3) no
O9 C17 C18 106.8(2) no
O9 C17 C16 111.6(3) no
C16 C17 C18 104.6(3) no
O16 C18 C19 109.4(2) no
C17 C18 C19 116.1(3) no
O16 C18 C17 106.3(2) no
O11 C19 C18 108.3(3) no
O9 C20 C21 111.1(3) no
O9 C20 O10 122.8(3) no
O10 C20 C21 126.1(4) no
O12 C22 C23 125.6(3) no
O11 C22 C23 111.8(3) no
O11 C22 O12 122.6(3) no
O13 C24 N3 123.3(3) no
O13 C24 N4 123.0(3) no
N3 C24 N4 113.6(3) no
O14 C25 N4 120.7(3) no
N4 C25 C26 113.2(3) no
O14 C25 C26 126.0(3) no
C25 C26 C28 118.8(3) no
C25 C26 C27 120.2(3) no
C27 C26 C28 121.0(3) no
N3 C27 C26 123.0(3) no
O15 C28 C26 124.1(3) no
O16 C15 H15 110.00 no
N3 C15 H15 110.00 no
C16 C15 H15 110.00 no
C15 C16 H16A 111.00 no
C15 C16 H16B 111.00 no
C17 C16 H16A 111.00 no
C17 C16 H16B 111.00 no
H16A C16 H16B 109.00 no
O9 C17 H17 111.00 no
C16 C17 H17 111.00 no
C18 C17 H17 111.00 no
O16 C18 H18 108.00 no
C17 C18 H18 108.00 no
C19 C18 H18 108.00 no
O11 C19 H19A 110.00 no
O11 C19 H19B 110.00 no
C18 C19 H19A 110.00 no
C18 C19 H19B 110.00 no
H19A C19 H19B 108.00 no
C20 C21 H21A 110.00 no
C20 C21 H21B 109.00 no
C20 C21 H21C 110.00 no
H21A C21 H21B 110.00 no
H21A C21 H21C 109.00 no
H21B C21 H21C 109.00 no
C22 C23 H23A 110.00 no
C22 C23 H23B 109.00 no
C22 C23 H23C 109.00 no
H23A C23 H23B 109.00 no
H23A C23 H23C 109.00 no
H23B C23 H23C 110.00 no
N3 C27 H27 118.00 no
C26 C27 H27 119.00 no
O15 C28 H28 118.00 no
C26 C28 H28 118.00 no

loop_
_geom_bond_atom_site_label_1
_geom_bond_atom_site_label_2
_geom_bond_distance
_geom_bond_publ_flag
O1 C1 1.421(4) no
O1 C4 1.441(4) no
O2 C5 1.447(4) no
O2 C6 1.346(4) no
O3 C6 1.198(5) no
O4 C3 1.459(3) no
O4 C8 1.335(4) no
O5 C8 1.212(4) no
O6 C10 1.212(4) no
O7 C11 1.220(4) no
O8 C14 1.210(5) no
O9 C20 1.352(4) no
O9 C17 1.444(4) no
O10 C20 1.189(5) no
O11 C22 1.343(4) no
O11 C19 1.458(4) no
O12 C22 1.201(5) no
O13 C24 1.204(4) no
O14 C25 1.219(4) no
O15 C28 1.198(5) no
O16 C18 1.435(4) no
O16 C15 1.411(4) no
N1 C10 1.390(4) no
N1 C13 1.377(4) no
N1 C1 1.466(4) no
N2 C10 1.366(4) no
N2 C11 1.378(4) no
N2 H2 0.8600 no
N3 C15 1.466(4) no
N3 C24 1.400(4) no
N3 C27 1.359(4) no
N4 C24 1.382(4) no
N4 C25 1.379(4) no
N4 H4A 0.8600 no
C1 C2 1.508(4) no
C2 C3 1.511(4) no
C3 C4 1.530(5) no
C4 C5 1.497(4) no
C6 C7 1.471(5) no
C8 C9 1.486(5) no
C11 C12 1.446(4) no
C12 C13 1.336(4) no
C12 C14 1.465(5) no
C1 H1 0.9800 no
C2 H2B 0.9700 no
C2 H2A 0.9700 no
C3 H3 0.9800 no
C4 H4 0.9800 no
C5 H5A 0.9700 no
C5 H5B 0.9700 no
C7 H7A 0.9600 no
C7 H7C 0.9600 no
C7 H7B 0.9600 no
C9 H9B 0.9600 no
C9 H9C 0.9600 no
C9 H9A 0.9600 no
C13 H13 0.9300 no
C14 H14 0.9300 no
C15 C16 1.512(5) no
C16 C17 1.514(5) no
C17 C18 1.530(5) no
C18 C19 1.491(4) no
C20 C21 1.496(4) no
C22 C23 1.484(5) no
C25 C26 1.440(5) no
C26 C27 1.345(4) no
C26 C28 1.461(5) no
C15 H15 0.9800 no
C16 H16A 0.9700 no
C16 H16B 0.9700 no
C17 H17 0.9800 no
C18 H18 0.9800 no
C19 H19A 0.9700 no
C19 H19B 0.9700 no
C21 H21A 0.9600 no
C21 H21B 0.9600 no
C21 H21C 0.9600 no
C23 H23A 0.9600 no
C23 H23B 0.9600 no
C23 H23C 0.9600 no
C27 H27 0.9300 no
C28 H28 0.9300 no

loop_
_geom_hbond_atom_site_label_D
_geom_hbond_atom_site_label_H
_geom_hbond_atom_site_label_A
_geom_hbond_site_symmetry_A
_geom_hbond_distance_DH
_geom_hbond_distance_HA
_geom_hbond_distance_DA
_geom_hbond_angle_DHA
_geom_hbond_publ_flag
N2 H2 O6 2_755 0.86 1.96 2.817(3) 172 yes
N4 H4A O5 . 0.86 2.08 2.935(4) 173 yes
C3 H3 O13 . 0.98 2.57 3.489(4) 156 yes
C13 H13 O2 . 0.93 2.54 3.402(4) 155 yes
C16 H16A O7 3_455 0.97 2.41 3.312(4) 155 yes
C18 H18 O10 1_556 0.98 2.46 3.257(4) 138 yes
C21 H21A O4 3_555 0.96 2.51 3.441(5) 162 yes

loop_
_geom_torsion_atom_site_label_1
_geom_torsion_atom_site_label_2
_geom_torsion_atom_site_label_3
_geom_torsion_atom_site_label_4
_geom_torsion
_geom_torsion_publ_flag
C4 O1 C1 N1 -142.9(2) no
C4 O1 C1 C2 -19.2(3) no
C1 O1 C4 C5 122.9(3) no
C1 O1 C4 C3 -1.0(3) no
C5 O2 C6 C7 -178.2(3) no
C6 O2 C5 C4 -147.9(3) no
C5 O2 C6 O3 1.0(5) no
C8 O4 C3 C4 -167.3(2) no
C3 O4 C8 O5 3.2(4) no
C8 O4 C3 C2 80.8(3) no
C3 O4 C8 C9 -176.2(3) no
C17 O9 C20 C21 178.7(3) no
C20 O9 C17 C18 -170.0(3) no
C17 O9 C20 O10 -0.3(5) no
C20 O9 C17 C16 76.3(3) no
C19 O11 C22 O12 2.9(5) no
C22 O11 C19 C18 -168.1(3) no
C19 O11 C22 C23 -177.5(3) no
C18 O16 C15 N3 -146.0(2) no
C18 O16 C15 C16 -23.4(3) no
C15 O16 C18 C19 132.3(3) no
C15 O16 C18 C17 6.1(3) no
C10 N1 C1 O1 -116.1(3) no
C13 N1 C1 C2 -58.8(4) no
C13 N1 C10 N2 2.3(4) no
C10 N1 C1 C2 125.7(3) no
C13 N1 C10 O6 -178.3(3) no
C1 N1 C10 N2 177.7(3) no
C1 N1 C13 C12 -178.1(3) no
C1 N1 C10 O6 -2.8(5) no
C10 N1 C13 C12 -2.7(5) no
C13 N1 C1 O1 59.4(3) no
C11 N2 C10 N1 -2.0(5) no
C11 N2 C10 O6 178.6(3) no
C10 N2 C11 O7 -176.6(3) no
C10 N2 C11 C12 1.8(5) no
C15 N3 C24 N4 174.7(3) no
C15 N3 C24 O13 -5.2(5) no
C27 N3 C24 N4 -2.6(4) no
C27 N3 C24 O13 177.5(3) no
C24 N3 C27 C26 -1.8(5) no
C27 N3 C15 C16 -60.0(4) no
C15 N3 C27 C26 -179.1(3) no
C24 N3 C15 O16 -120.1(3) no
C27 N3 C15 O16 57.3(4) no
C24 N3 C15 C16 122.7(3) no
C24 N4 C25 C26 -3.8(5) no
C24 N4 C25 O14 177.2(3) no
C25 N4 C24 N3 5.6(5) no
C25 N4 C24 O13 -174.5(3) no
O1 C1 C2 C3 31.3(3) no
N1 C1 C2 C3 150.1(2) no
C1 C2 C3 C4 -31.0(3) no
C1 C2 C3 O4 82.5(3) no
C2 C3 C4 C5 -101.1(3) no
O4 C3 C4 O1 -95.5(2) no
C2 C3 C4 O1 20.5(3) no
O4 C3 C4 C5 142.9(2) no
C3 C4 C5 O2 51.7(3) no
O1 C4 C5 O2 -67.3(3) no
O7 C11 C12 C13 176.4(3) no
O7 C11 C12 C14 -3.0(5) no
N2 C11 C12 C14 178.7(3) no
N2 C11 C12 C13 -2.0(5) no
C13 C12 C14 O8 -5.9(5) no
C11 C12 C13 N1 2.5(5) no
C11 C12 C14 O8 173.5(3) no
C14 C12 C13 N1 -178.1(3) no
O16 C15 C16 C17 30.7(3) no
N3 C15 C16 C17 148.1(3) no
C15 C16 C17 O9 88.9(3) no
C15 C16 C17 C18 -26.2(3) no
C16 C17 C18 O16 13.4(3) no
O9 C17 C18 O16 -105.0(3) no
C16 C17 C18 C19 -108.6(3) no
O9 C17 C18 C19 133.0(3) no
C17 C18 C19 O11 52.1(3) no
O16 C18 C19 O11 -68.2(3) no
O14 C25 C26 C27 177.7(4) no
N4 C25 C26 C28 177.8(3) no
O14 C25 C26 C28 -3.2(5) no
N4 C25 C26 C27 -1.2(5) no
C25 C26 C27 N3 3.9(5) no
C27 C26 C28 O15 -3.3(6) no
C28 C26 C27 N3 -175.1(3) no
C25 C26 C28 O15 177.7(4) no

loop_
_cod_related_entry_id
_cod_related_entry_database
_cod_related_entry_code
1 ChemSpider 8195693
